data_1574257
loop_
_publ_author_name
'Ji, Tingting'
'Yang, Xuesong'
'Chen, Quanliang'
'Zhang, Hongyu'

_publ_section_title
;
 Decimeter-length elastic organic crystals capable of mechanical
 post-processing and optical waveguide modulation at 77 K
;
_journal_issue 18
_journal_name_full 'Chemical Science'
_journal_page_first 8099
_journal_page_last 8107
_journal_paper_doi 10.1039/D4SC07313D
_journal_volume 16
_journal_year 2025
_chemical_formula_moiety 'C12 H10 F3 N3 O2'
_chemical_formula_sum 'C12 H10 F3 N3 O2'
_chemical_formula_weight 285.23
_space_group_crystal_system orthorhombic
_space_group_IT_number 33
_space_group_name_Hall 'P 2c -2n'
_space_group_name_H-M_alt 'P n a 21'
_atom_sites_solution_hydrogens geom
_atom_sites_solution_primary dual
_audit_creation_date 2024-05-16
_audit_creation_method
;
Olex2 1.5
(compiled 2024.02.16 svn.r378c4104 for OlexSys, GUI svn.r6928)
;
_audit_update_record
;
2024-08-30 deposited with the CCDC.	2025-03-27 downloaded from the CCDC.
;
_cell_angle_alpha 90
_cell_angle_beta 90
_cell_angle_gamma 90
_cell_formula_units_Z 4
_cell_length_a 13.4921(4)
_cell_length_b 17.9826(6)
_cell_length_c 5.17080(10)
_cell_measurement_reflns_used 8234
_cell_measurement_temperature 298
_cell_measurement_theta_max 29.541
_cell_measurement_theta_min 2.723
_cell_volume 1254.56(6)
_computing_cell_refinement 'SAINT V8.40A (Bruker, 2019)'
_computing_data_reduction 'SAINT V8.40A (Bruker, 2019)'
_computing_molecular_graphics 'Olex2 1.5 (Dolomanov et al., 2009)'
_computing_publication_material 'Olex2 1.5 (Dolomanov et al., 2009)'
_computing_structure_refinement 'SHELXL 2018/3 (Sheldrick, 2015)'
_computing_structure_solution 'SHELXT 2018/2 (Sheldrick, 2018)'
_diffrn_ambient_temperature 298
_diffrn_measured_fraction_theta_full 0.996
_diffrn_measured_fraction_theta_max 0.992
_diffrn_measurement_device_type 'CCD area detector'
_diffrn_measurement_method 'phi and omega scans'
_diffrn_radiation_monochromator graphite
_diffrn_radiation_type MoK\a
_diffrn_radiation_wavelength 0.71073
_diffrn_reflns_av_R_equivalents 0.0280
_diffrn_reflns_av_unetI/netI 0.0247
_diffrn_reflns_Laue_measured_fraction_full 0.996
_diffrn_reflns_Laue_measured_fraction_max 0.992
_diffrn_reflns_limit_h_max 18
_diffrn_reflns_limit_h_min -18
_diffrn_reflns_limit_k_max 24
_diffrn_reflns_limit_k_min -24
_diffrn_reflns_limit_l_max 7
_diffrn_reflns_limit_l_min -7
_diffrn_reflns_number 17868
_diffrn_reflns_point_group_measured_fraction_full 0.994
_diffrn_reflns_point_group_measured_fraction_max 0.985
_diffrn_reflns_theta_full 25.242
_diffrn_reflns_theta_max 29.619
_diffrn_reflns_theta_min 2.722
_diffrn_source_current 30.0
_diffrn_source_power 1.5
_diffrn_source_voltage 50.0
_exptl_absorpt_coefficient_mu 0.135
_exptl_absorpt_correction_type none
_exptl_crystal_colour 'clear light colourless'
_exptl_crystal_colour_lustre clear
_exptl_crystal_colour_modifier light
_exptl_crystal_colour_primary colourless
_exptl_crystal_density_diffrn 1.510
_exptl_crystal_description block
_exptl_crystal_F_000 584
_exptl_crystal_size_max 0.1
_exptl_crystal_size_mid 0.1
_exptl_crystal_size_min 0.1
_refine_diff_density_max 0.205
_refine_diff_density_min -0.156
_refine_diff_density_rms 0.031
_refine_ls_abs_structure_details
;
 Flack x determined using 828 quotients [(I+)-(I-)]/[(I+)+(I-)]
 (Parsons, Flack and Wagner, Acta Cryst. B69 (2013) 249-259).
;
_refine_ls_abs_structure_Flack 0.0(2)
_refine_ls_extinction_coef 0.012(3)
_refine_ls_extinction_expression Fc^*^=kFc[1+0.001xFc^2^\l^3^/sin(2\q)]^-1/4^
_refine_ls_extinction_method 'SHELXL-2018/3 (Sheldrick 2018)'
_refine_ls_goodness_of_fit_ref 1.060
_refine_ls_hydrogen_treatment constr
_refine_ls_matrix_type full
_refine_ls_number_parameters 199
_refine_ls_number_reflns 3479
_refine_ls_number_restraints 8
_refine_ls_restrained_S_all 1.075
_refine_ls_R_factor_all 0.0733
_refine_ls_R_factor_gt 0.0455
_refine_ls_shift/su_max 0.000
_refine_ls_shift/su_mean 0.000
_refine_ls_structure_factor_coef Fsqd
_refine_ls_weighting_details 'w=1/[\s^2^(Fo^2^)+(0.0317P)^2^+0.2770P] where P=(Fo^2^+2Fc^2^)/3'
_refine_ls_weighting_scheme calc
_refine_ls_wR_factor_gt 0.0882
_refine_ls_wR_factor_ref 0.1000
_reflns_Friedel_coverage 0.798
_reflns_Friedel_fraction_full 0.992
_reflns_Friedel_fraction_max 0.976
_reflns_number_gt 2483
_reflns_number_total 3479
_reflns_threshold_expression 'I > 2\s(I)'
_cod_data_source_file d4sc07313d6.cif
_cod_data_source_block 1
_cod_depositor_comments 'Adding full bibliography for 1574257--1574260.cif.'
_cod_database_code 1574257
_shelx_shelxl_version_number 2018/3
_shelx_space_group_comment
;
The symmetry employed for this shelxl refinement is uniquely defined
by the following loop, which should always be used as a source of
symmetry information in preference to the above space-group names.
They are only intended as comments.
;
_shelx_estimated_absorpt_t_max 0.987
_shelx_estimated_absorpt_t_min 0.987
_olex2_refinement_description
;
1. Fixed Uiso
 At 1.2 times of:
  All C(H,H) groups, All C(H,H,H,H) groups, All N(H) groups
 At 1.5 times of:
  All O(H) groups
2. Restrained distances
 C9-C11 \\sim C9-C10
 with sigma of 0.02
 C14-C12 \\sim C14-C13
 with sigma of 0.02
 O2-C11 \\sim O1-C10
 with sigma of 0.02
 O2-C12 \\sim O1-C13
 with sigma of 0.02
 C9-O2 \\sim C9-O1
 with sigma of 0.04
 C14-O2 \\sim C14-O1
 with sigma of 0.04
 C11-C12 \\sim C10-C13
 with sigma of 0.04
3. Uiso/Uaniso restraints and constraints
Uanis(C11) = Uanis(C10) = Uanis(C9)
4. Others
 Sof(H9BC)=Sof(H9BD)=Sof(H14C)=Sof(H14D)=Sof(O1)=Sof(C10)=Sof(H10A)=Sof(H10B)=
 Sof(C13)=Sof(H13A)=Sof(H13B)=1-FVAR(1)
 Sof(H9AA)=Sof(H9AB)=Sof(H14A)=Sof(H14B)=Sof(O2)=Sof(C11)=Sof(H11A)=Sof(H11B)=
 Sof(C12)=Sof(H12A)=Sof(H12B)=FVAR(1)
5.a Secondary CH2 refined with riding coordinates:
 C9(H9AA,H9AB), C9(H9BC,H9BD), C14(H14A,H14B), C14(H14C,H14D), C11(H11A,H11B),
 C12(H12A,H12B), C10(H10A,H10B), C13(H13A,H13B)
5.b Aromatic/amide H refined with riding coordinates:
 N005(H005)
5.c Idealised tetrahedral OH refined as rotating group:
 O3(H3)
;
_olex2_submission_special_instructions 'No special instructions were received'

loop_
_space_group_symop_operation_xyz
'x, y, z'
'-x, -y, z+1/2'
'x+1/2, -y+1/2, z'
'-x+1/2, y+1/2, z+1/2'

loop_
_atom_site_label
_atom_site_type_symbol
_atom_site_fract_x
_atom_site_fract_y
_atom_site_fract_z
_atom_site_U_iso_or_equiv
_atom_site_adp_type
_atom_site_occupancy
_atom_site_site_symmetry_order
_atom_site_calc_flag
_atom_site_refinement_flags_posn
_atom_site_refinement_flags_adp
_atom_site_refinement_flags_occupancy
_atom_site_disorder_assembly
_atom_site_disorder_group
F1 F 0.41929(15) 0.75106(11) -0.5074(5) 0.0811(6) Uani 1 1 d . . . . .
F2 F 0.53370(12) 0.68489(11) -0.1480(5) 0.0783(6) Uani 1 1 d . . . . .
F3 F 0.14774(10) 0.60975(10) -0.2269(4) 0.0675(5) Uani 1 1 d . . . . .
O3 O -0.02583(15) 0.46540(11) 0.6545(5) 0.0602(5) Uani 1 1 d . . . . .
H3 H -0.021431 0.494505 0.776085 0.090 Uiso 1 1 calc R U . . .
N1 N 0.1750(2) 0.74490(18) -0.7158(8) 0.0857(9) Uani 1 1 d . . . . .
N2 N 0.5283(2) 0.56632(17) 0.3313(7) 0.0783(8) Uani 1 1 d . . . . .
N005 N 0.25437(16) 0.53868(13) 0.1351(5) 0.0556(6) Uani 1 1 d . . . . .
H005 H 0.190632 0.538847 0.136396 0.067 Uiso 1 1 calc R U . . .
C1 C 0.2198(2) 0.71688(16) -0.5569(6) 0.0581(7) Uani 1 1 d . . . . .
C2 C 0.2803(2) 0.68164(14) -0.3645(6) 0.0469(6) Uani 1 1 d . . . . .
C3 C 0.3804(2) 0.70074(15) -0.3452(7) 0.0534(7) Uani 1 1 d . . . . .
C4 C 0.43780(19) 0.66636(15) -0.1655(7) 0.0521(6) Uani 1 1 d . . . . .
C5 C 0.40032(19) 0.61251(14) 0.0021(6) 0.0448(6) Uani 1 1 d . . . . .
C6 C 0.29960(18) 0.59043(14) -0.0143(6) 0.0435(6) Uani 1 1 d . . . . .
C7 C 0.24342(17) 0.62798(14) -0.2024(6) 0.0463(6) Uani 1 1 d . . . . .
C8 C 0.4692(2) 0.58462(16) 0.1885(6) 0.0535(7) Uani 1 1 d . . . . .
C9 C 0.3035(2) 0.48279(16) 0.2936(7) 0.0617(7) Uani 1 1 d D . . . .
H9AA H 0.362041 0.466252 0.201312 0.074 Uiso 0.498(9) 1 calc R U P A 1
H9AB H 0.325928 0.506906 0.450798 0.074 Uiso 0.498(9) 1 calc R U P A 1
H9BC H 0.304969 0.498567 0.472926 0.074 Uiso 0.502(9) 1 calc R U P A 2
H9BD H 0.371077 0.475491 0.235168 0.074 Uiso 0.502(9) 1 calc R U P A 2
C14 C 0.0257(2) 0.39866(17) 0.7155(7) 0.0639(9) Uani 1 1 d D . . . .
H14A H 0.061385 0.405489 0.876652 0.077 Uiso 0.498(9) 1 calc R U P A 1
H14B H -0.021974 0.358980 0.740901 0.077 Uiso 0.498(9) 1 calc R U P A 1
H14C H -0.007616 0.356987 0.634185 0.077 Uiso 0.502(9) 1 calc R U P A 2
H14D H 0.024091 0.390928 0.901086 0.077 Uiso 0.502(9) 1 calc R U P A 2
O2 O 0.1645(3) 0.4376(3) 0.5000(15) 0.0589(18) Uani 0.498(9) 1 d D . P A 1
C11 C 0.2479(6) 0.4178(5) 0.3669(17) 0.0617(7) Uani 0.498(9) 1 d D . P A 1
H11A H 0.229395 0.390163 0.213187 0.074 Uiso 0.498(9) 1 calc R U P A 1
H11B H 0.288764 0.385895 0.474011 0.074 Uiso 0.498(9) 1 calc R U P A 1
C12 C 0.0934(5) 0.3773(4) 0.5208(16) 0.0523(18) Uani 0.498(9) 1 d D . P A 1
H12A H 0.059349 0.369998 0.357629 0.063 Uiso 0.498(9) 1 calc R U P A 1
H12B H 0.126534 0.331405 0.567818 0.063 Uiso 0.498(9) 1 calc R U P A 1
O1 O 0.1448(3) 0.4113(3) 0.3504(11) 0.0507(15) Uani 0.502(9) 1 d D . P A 2
C10 C 0.2451(6) 0.4112(5) 0.2671(18) 0.0617(7) Uani 0.502(9) 1 d D . P A 2
H10A H 0.246184 0.396810 0.086402 0.074 Uiso 0.502(9) 1 calc R U P A 2
H10B H 0.279890 0.372893 0.362980 0.074 Uiso 0.502(9) 1 calc R U P A 2
C13 C 0.1330(6) 0.4009(5) 0.6253(17) 0.064(2) Uani 0.502(9) 1 d D . P A 2
H13A H 0.166714 0.441021 0.714530 0.076 Uiso 0.502(9) 1 calc R U P A 2
H13B H 0.164977 0.354723 0.674685 0.076 Uiso 0.502(9) 1 calc R U P A 2

loop_
_atom_site_aniso_label
_atom_site_aniso_U_11
_atom_site_aniso_U_22
_atom_site_aniso_U_33
_atom_site_aniso_U_23
_atom_site_aniso_U_13
_atom_site_aniso_U_12
F1 0.0767(12) 0.0784(12) 0.0882(15) 0.0374(12) -0.0036(12) -0.0178(10)
F2 0.0506(10) 0.0916(13) 0.0927(15) 0.0237(12) -0.0157(10) -0.0208(9)
F3 0.0430(9) 0.0828(11) 0.0767(13) 0.0184(10) -0.0100(9) -0.0052(8)
O3 0.0542(11) 0.0560(11) 0.0705(14) -0.0060(11) -0.0048(11) 0.0089(9)
N1 0.088(2) 0.087(2) 0.082(2) 0.0230(19) -0.0232(19) 0.0094(16)
N2 0.0697(17) 0.087(2) 0.078(2) 0.0126(18) -0.0272(17) -0.0023(15)
N005 0.0413(11) 0.0627(14) 0.0628(15) 0.0192(13) 0.0029(11) 0.0043(10)
C1 0.0594(17) 0.0566(17) 0.058(2) 0.0070(15) -0.0065(15) 0.0024(14)
C2 0.0504(15) 0.0460(13) 0.0444(15) 0.0004(12) -0.0052(13) 0.0058(11)
C3 0.0582(16) 0.0471(14) 0.0547(17) 0.0079(13) -0.0004(15) -0.0050(13)
C4 0.0450(14) 0.0551(15) 0.0561(17) 0.0000(14) -0.0042(14) -0.0072(12)
C5 0.0435(13) 0.0491(14) 0.0419(14) -0.0025(12) -0.0026(12) 0.0044(11)
C6 0.0431(13) 0.0467(13) 0.0409(14) -0.0004(11) 0.0033(12) 0.0032(11)
C7 0.0388(12) 0.0524(14) 0.0476(15) -0.0002(13) -0.0019(12) 0.0016(10)
C8 0.0515(15) 0.0568(16) 0.0523(18) 0.0002(13) -0.0069(14) -0.0008(13)
C9 0.0554(12) 0.0661(13) 0.0636(18) 0.0193(15) 0.0150(14) 0.0124(10)
C14 0.0533(16) 0.0613(17) 0.077(2) 0.0084(16) 0.0024(15) 0.0050(14)
O2 0.054(3) 0.055(3) 0.069(4) 0.004(3) 0.019(3) 0.007(2)
C11 0.0554(12) 0.0661(13) 0.0636(18) 0.0193(15) 0.0150(14) 0.0124(10)
C12 0.054(4) 0.047(3) 0.056(4) 0.005(3) 0.005(3) 0.005(3)
O1 0.043(2) 0.062(3) 0.047(3) 0.007(2) 0.003(2) 0.0009(17)
C10 0.0554(12) 0.0661(13) 0.0636(18) 0.0193(15) 0.0150(14) 0.0124(10)
C13 0.061(5) 0.070(5) 0.059(5) 0.015(4) -0.001(4) 0.011(4)

loop_
_atom_type_symbol
_atom_type_description
_atom_type_scat_dispersion_real
_atom_type_scat_dispersion_imag
_atom_type_scat_source
C C 0.0033 0.0016 'International Tables Vol C Tables 4.2.6.8 and 6.1.1.4'
H H 0.0000 0.0000 'International Tables Vol C Tables 4.2.6.8 and 6.1.1.4'
F F 0.0171 0.0103 'International Tables Vol C Tables 4.2.6.8 and 6.1.1.4'
N N 0.0061 0.0033 'International Tables Vol C Tables 4.2.6.8 and 6.1.1.4'
O O 0.0106 0.0060 'International Tables Vol C Tables 4.2.6.8 and 6.1.1.4'

loop_
_geom_angle_atom_site_label_1
_geom_angle_atom_site_label_2
_geom_angle_atom_site_label_3
_geom_angle
_geom_angle_site_symmetry_1
_geom_angle_site_symmetry_3
_geom_angle_publ_flag
C14 O3 H3 109.5 . . ?
C6 N005 H005 116.9 . . ?
C6 N005 C9 126.2(2) . . ?
C9 N005 H005 116.9 . . ?
N1 C1 C2 177.3(4) . . ?
C3 C2 C1 119.4(3) . . ?
C7 C2 C1 121.9(3) . . ?
C7 C2 C3 118.7(2) . . ?
F1 C3 C2 120.0(3) . . ?
F1 C3 C4 120.8(3) . . ?
C4 C3 C2 119.2(3) . . ?
F2 C4 C3 118.9(3) . . ?
F2 C4 C5 118.8(3) . . ?
C3 C4 C5 122.3(2) . . ?
C4 C5 C6 120.3(3) . . ?
C4 C5 C8 115.3(2) . . ?
C6 C5 C8 124.4(3) . . ?
N005 C6 C5 126.2(2) . . ?
N005 C6 C7 118.8(2) . . ?
C7 C6 C5 115.1(2) . . ?
F3 C7 C2 117.7(2) . . ?
F3 C7 C6 117.9(2) . . ?
C2 C7 C6 124.4(2) . . ?
N2 C8 C5 175.3(3) . . ?
N005 C9 H9AA 107.8 . . ?
N005 C9 H9AB 107.8 . . ?
N005 C9 H9BC 110.2 . . ?
N005 C9 H9BD 110.2 . . ?
N005 C9 C10 107.4(4) . . ?
H9AA C9 H9AB 107.1 . . ?
H9BC C9 H9BD 108.5 . . ?
C11 C9 N005 118.1(4) . . ?
C11 C9 H9AA 107.8 . . ?
C11 C9 H9AB 107.8 . . ?
C10 C9 H9BC 110.2 . . ?
C10 C9 H9BD 110.2 . . ?
O3 C14 H14A 109.0 . . ?
O3 C14 H14B 109.0 . . ?
O3 C14 H14C 109.2 . . ?
O3 C14 H14D 109.2 . . ?
O3 C14 C13 112.0(4) . . ?
H14A C14 H14B 107.8 . . ?
H14C C14 H14D 107.9 . . ?
C12 C14 O3 112.8(4) . . ?
C12 C14 H14A 109.0 . . ?
C12 C14 H14B 109.0 . . ?
C13 C14 H14C 109.2 . . ?
C13 C14 H14D 109.2 . . ?
C11 O2 C12 112.8(5) . . ?
C9 C11 H11A 109.5 . . ?
C9 C11 H11B 109.5 . . ?
O2 C11 C9 110.5(6) . . ?
O2 C11 H11A 109.5 . . ?
O2 C11 H11B 109.5 . . ?
H11A C11 H11B 108.1 . . ?
C14 C12 O2 106.1(6) . . ?
C14 C12 H12A 110.5 . . ?
C14 C12 H12B 110.5 . . ?
O2 C12 H12A 110.5 . . ?
O2 C12 H12B 110.5 . . ?
H12A C12 H12B 108.7 . . ?
C10 O1 C13 113.8(6) . . ?
C9 C10 H10A 107.8 . . ?
C9 C10 H10B 107.8 . . ?
O1 C10 C9 117.9(6) . . ?
O1 C10 H10A 107.8 . . ?
O1 C10 H10B 107.8 . . ?
H10A C10 H10B 107.2 . . ?
C14 C13 H13A 108.7 . . ?
C14 C13 H13B 108.7 . . ?
O1 C13 C14 114.3(6) . . ?
O1 C13 H13A 108.7 . . ?
O1 C13 H13B 108.7 . . ?
H13A C13 H13B 107.6 . . ?

loop_
_geom_bond_atom_site_label_1
_geom_bond_atom_site_label_2
_geom_bond_distance
_geom_bond_site_symmetry_2
_geom_bond_publ_flag
F1 C3 1.341(3) . ?
F2 C4 1.339(3) . ?
F3 C7 1.338(3) . ?
O3 H3 0.8200 . ?
O3 C14 1.423(3) . ?
N1 C1 1.138(4) . ?
N2 C8 1.135(4) . ?
N005 H005 0.8600 . ?
N005 C6 1.355(3) . ?
N005 C9 1.456(3) . ?
C1 C2 1.434(4) . ?
C2 C3 1.397(4) . ?
C2 C7 1.372(4) . ?
C3 C4 1.358(4) . ?
C4 C5 1.394(4) . ?
C5 C6 1.418(4) . ?
C5 C8 1.430(4) . ?
C6 C7 1.406(4) . ?
C9 H9AA 0.9700 . ?
C9 H9AB 0.9700 . ?
C9 H9BC 0.9700 . ?
C9 H9BD 0.9700 . ?
C9 C11 1.439(8) . ?
C9 C10 1.515(9) . ?
C14 H14A 0.9700 . ?
C14 H14B 0.9700 . ?
C14 H14C 0.9700 . ?
C14 H14D 0.9700 . ?
C14 C12 1.412(7) . ?
C14 C13 1.520(8) . ?
O2 C11 1.366(8) . ?
O2 C12 1.451(9) . ?
C11 H11A 0.9700 . ?
C11 H11B 0.9700 . ?
C12 H12A 0.9700 . ?
C12 H12B 0.9700 . ?
O1 C10 1.420(8) . ?
O1 C13 1.443(10) . ?
C10 H10A 0.9700 . ?
C10 H10B 0.9700 . ?
C13 H13A 0.9700 . ?
C13 H13B 0.9700 . ?

loop_
_geom_torsion_atom_site_label_1
_geom_torsion_atom_site_label_2
_geom_torsion_atom_site_label_3
_geom_torsion_atom_site_label_4
_geom_torsion
_geom_torsion_site_symmetry_1
_geom_torsion_site_symmetry_2
_geom_torsion_site_symmetry_3
_geom_torsion_site_symmetry_4
_geom_torsion_publ_flag
F1 C3 C4 F2 1.7(5) . . . . ?
F1 C3 C4 C5 -178.5(3) . . . . ?
F2 C4 C5 C6 -178.7(3) . . . . ?
F2 C4 C5 C8 3.0(4) . . . . ?
O3 C14 C12 O2 60.9(7) . . . . ?
O3 C14 C13 O1 -59.6(9) . . . . ?
N005 C6 C7 F3 -1.0(4) . . . . ?
N005 C6 C7 C2 179.7(3) . . . . ?
N005 C9 C11 O2 -58.2(7) . . . . ?
N005 C9 C10 O1 -61.5(7) . . . . ?
C1 C2 C3 F1 -0.7(4) . . . . ?
C1 C2 C3 C4 -179.0(3) . . . . ?
C1 C2 C7 F3 -0.8(4) . . . . ?
C1 C2 C7 C6 178.6(3) . . . . ?
C2 C3 C4 F2 180.0(3) . . . . ?
C2 C3 C4 C5 -0.2(5) . . . . ?
C3 C2 C7 F3 -179.0(3) . . . . ?
C3 C2 C7 C6 0.3(4) . . . . ?
C3 C4 C5 C6 1.4(4) . . . . ?
C3 C4 C5 C8 -176.9(3) . . . . ?
C4 C5 C6 N005 179.6(3) . . . . ?
C4 C5 C6 C7 -1.6(4) . . . . ?
C5 C6 C7 F3 -179.8(2) . . . . ?
C5 C6 C7 C2 0.8(4) . . . . ?
C6 N005 C9 C11 -158.9(5) . . . . ?
C6 N005 C9 C10 -140.0(4) . . . . ?
C7 C2 C3 F1 177.6(3) . . . . ?
C7 C2 C3 C4 -0.7(4) . . . . ?
C8 C5 C6 N005 -2.3(4) . . . . ?
C8 C5 C6 C7 176.5(2) . . . . ?
C9 N005 C6 C5 -16.7(5) . . . . ?
C9 N005 C6 C7 164.5(3) . . . . ?
C11 O2 C12 C14 164.9(6) . . . . ?
C12 O2 C11 C9 165.1(8) . . . . ?
C10 O1 C13 C14 -178.4(6) . . . . ?
C13 O1 C10 C9 -82.1(10) . . . . ?
